data_2000758
loop_
_publ_author_name
'Whitby, R. J.'
'Webster, M.'
'Dennehy, R. D.'

_publ_section_title
;Structure of
 6-(<i>tert</i>-butylimino)-4,4,5,5-tetracyano-3-(1-phenylethylidene)-1-(trimethylsilyl)cyclohex-1-ene
;
_journal_issue 7
_journal_name_full 'Acta Crystallographica Section C'
_journal_page_first 1252
_journal_page_last 1253
_journal_paper_doi 10.1107/S0108270191014464
_journal_volume 48
_journal_year 1992
_chemical_formula_sum 'C25 H27 N5 Si'
_chemical_formula_weight 425.61
_symmetry_cell_setting orthorhombic
_symmetry_space_group_name_Hall '-P 2ac 2ab'
_symmetry_space_group_name_H-M 'P b c a'
_cell_angle_alpha 90
_cell_angle_beta 90
_cell_angle_gamma 90
_cell_formula_units_Z 8
_cell_length_a 16.454(3)
_cell_length_b 17.353(3)
_cell_length_c 17.6740(10)
_cell_volume 5046.4(13)
_diffrn_radiation_type Mo
_diffrn_radiation_wavelength 0.71069
_exptl_absorpt_coefficient_mu 0.083
_exptl_crystal_density_diffrn 1.120
_exptl_crystal_density_meas 1.11(2)
_exptl_crystal_F_000 1808
_cod_data_source_file ha0095.cif
_cod_data_source_block ha0095a
_cod_original_cell_volume 5046.4
_cod_original_formula_sum 'C25 H27 N5 Si1'
_cod_database_code 2000758

loop_
_atom_site_label
_atom_site_fract_x
_atom_site_fract_y
_atom_site_fract_z
_atom_site_U_iso_or_equiv
Si(1) .71723(8) .12391(6) .28210(6) .0502(7)
N(1) .6589(3) .4335(2) .0675(2) .082(3)
N(2) .4283(3) .3362(3) .1261(2) .81(3)
N(3) .6074(2) .2481(2) -.0333(2) .66(3)
N(4) .5181(2) .1334(2) .1578(2) .75(3)
N(5) .7565(2) .2452(2) .1008(2) .49(2)
C(1) .6077(2) .3363(2) .2305(2) .38(2)
C(2) .5852(2) .3263(2) .1462(2) .39(2)
C(3) .6138(2) .2449(2) .1146(2) .38(2)
C(4) .7008(2) .2328(2) .1477(2) .39(2)
C(5) .6923(2) .2173(2) .2302(2) .39(2)
C(6) .6471(2) .2702(2) .2668(2) .40(2)
C(7) .5897(2) .4019(2) .2690(2) .041(2)
C(8) .5397(3) .4671(2) .2364(2) .63(3)
C(9) .6234(2) .4156(2) .3454(2) .43(2)
C(10) .7043(2) .4023(2) .3622(2) .49(3)
C(11) .7355(3) .4197(3) .4324(2) .61(3)
C(12) .6867(3) .4488(3) .4873(2) .67(3)
C(13) .6060(3) .4620(3) .4726(2) .74(4)
C(14) .5744(3) .4464(2) .4021(2) .58(3)
C(15) .6271(3) .3865(2) .1000(2) .50(3)
C(16) .4969(3) .3336(2) .1343(2) .049(3)
C(17) .6127(2) .2463(2) .0306(2) .046(3)
C(18) .5589(2) .1829(2) .1397(2) .046(3)
C(19) .8442(3) .2526(3) .1171(2) .062(3)
C(20) .8774(4) .3022(6) .0578(5) .200(9)
C(21) .8837(5) .1790(5) .1061(7) .238(11)
C(22) .8648(4) .2789(8) .1905(4) .256(11)
C(23) .7323(4) .0466(3) .2102(2) .087(4)
C(24) .8027(3) .1379(4) .3482(3) .098(5)
C(25) .6257(3) .0977(3) .3383(2) .073(4)
H(6) .6403 .2642 .3198 .063(5)
H(8A) .5314 .4618 .1835 .165(6)
H(8B) .5751 .5093 .2456 .165(6)
H(8C) .4891 .4761 .2606 .165(6)
H(10) .7388 .3808 .3247 .063(5)
H(11) .7915 .4112 .4425 .063(5)
H(12) .7084 .4602 .5358 .063(5)
H(13) .5717 .4818 .5112 .063(5)
H(14) .5188 .4567 .3920 .063(5)
H(20A) .8519 .3484 .0741 .165(6)
H(20B) .8573 .2884 .0092 .165(6)
H(20C) .9344 .3100 .0550 .165(6)
H(21A) .8611 .1413 .1390 .165(6)
H(21B) .9410 .1798 .1119 .165(6)
H(21C) .8704 .1666 .0552 .165(6)
H(22A) .8374 .3271 .1904 .165(6)
H(22B) .9218 .2873 .1890 .165(6)
H(22C) .8513 .2514 .2353 .165(6)
H(23A) .7821 .0568 .1850 .165(6)
H(23B) .6895 .0445 .1742 .165(6)
H(23C) .7360 -.0013 .2359 .165(6)
H(24A) .8543 .1472 .3259 .165(6)
H(24B) .8048 .0918 .3771 .165(6)
H(24C) .7888 .1798 .3804 .165(6)
H(25A) .6194 .1373 .3749 .165(6)
H(25B) .6371 .0503 .3630 .165(6)
H(25C) .5770 .0929 .3098 .165(6)

loop_
_geom_angle_atom_site_label_1
_geom_angle_atom_site_label_2
_geom_angle_atom_site_label_3
_geom_angle
C(2) C(15) N(1) 177.4(4)
C(2) C(16) N(2) 177.2(5)
C(3) C(4) N(5) 113.5(3)
C(5) C(4) N(5) 138.3(3)
C(3) C(17) N(3) 176.3(4)
C(3) C(18) N(4) 177.7(4)
C(4) N(5) C(19) 126.9(3)

loop_
_geom_bond_atom_site_label_1
_geom_bond_atom_site_label_2
_geom_bond_distance
C(1) C(2) 1.544(4)
C(2) C(3) 1.591(5)
C(3) C(4) 1.561(5)
C(4) C(5) 1.489(4)
C(5) C(6) 1.345(5)
C(6) C(1) 1.466(5)
C(1) C(7) 1.359(4)
C(7) C(8) 1.513(5)
C(7) C(9) 1.480(4)
C(9) C(10) 1.383(5)
C(10) C(11) 1.376(5)
C(11) C(12) 1.358(5)
C(12) C(13) 1.372(6)
C(13) C(14) 1.377(5)
C(14) C(9) 1.391(5)
C(2) C(15) 1.495(5)
C(2) C(16) 1.473(5)
C(3) C(17) 1.484(5)
C(3) C(18) 1.475(5)
C(4) N(5) 1.255(4)
N(5) C(19) 1.476(5)
C(19) C(20) 1.463(6)
C(19) C(21) 1.446(8)
C(19) C(22) 1.416(6)
C(15) N(1) 1.126(5)
C(16) N(2) 1.139(5)
C(17) N(3) 1.134(4)
C(18) N(4) 1.135(5)
C(5) Si(1) 1.907(3)
Si(1) C(23) 1.864(4)
Si(1) C(24) 1.845(4)
Si(1) C(25) 1.860(4)
